data_4305418
loop_
_publ_author_name
'Haisheng Lin'
'Paul A. Maggard'

_publ_section_title
;
Synthesis and Structures of a New Series of Silver-Vanadate Hybrid Solids
and Their Optical and Photocatalytic Properties
;
_journal_name_full 'Inorganic Chemistry'
_journal_page_first 8044
_journal_page_last 8052
_journal_paper_doi 10.1021/ic8004129
_journal_volume 47
_journal_year 2008
_chemical_formula_moiety 'C24 H24 Ag2 N4 O6 V2, 2(H2 O)'
_chemical_formula_sum 'C24 H28 Ag2 N4 O8 V2'
_chemical_formula_weight 818.12
_chemical_name_systematic ?
_space_group_IT_number 14
_symmetry_cell_setting monoclinic
_symmetry_space_group_name_Hall '-P 2ybc'
_symmetry_space_group_name_H-M 'P 1 21/c 1'
_cell_angle_alpha 90.0
_cell_angle_beta 114.1410(9)
_cell_angle_gamma 90.0
_cell_formula_units_Z 4
_cell_length_a 13.5748(3)
_cell_length_b 15.3372(4)
_cell_length_c 14.1854(3)
_cell_measurement_reflns_used 9896
_cell_measurement_temperature 110
_cell_measurement_theta_max 33.06
_cell_measurement_theta_min 2.66
_cell_volume 2695.09(11)
_computing_cell_refinement SAINT+
_computing_data_collection Apex2
_computing_data_reduction SAINT+
_computing_molecular_graphics NRCVAX
_computing_publication_material cif2tables.py
_computing_structure_refinement 'NRCVAX LSTSQ'
_computing_structure_solution SIR97
_diffrn_ambient_temperature 110
_diffrn_measured_fraction_theta_full 0.99
_diffrn_measurement_device 'Bruker-Nonius X8 Apex2'
_diffrn_measurement_method 'omega and phi scans'
_diffrn_radiation_monochromator graphite
_diffrn_radiation_source 'xray tube'
_diffrn_radiation_type 'Molybdenum K\a'
_diffrn_radiation_wavelength 0.71073
_diffrn_reflns_av_R_equivalents 0.027
_diffrn_reflns_limit_h_max 19
_diffrn_reflns_limit_h_min -20
_diffrn_reflns_limit_k_max 23
_diffrn_reflns_limit_k_min -23
_diffrn_reflns_limit_l_max 21
_diffrn_reflns_limit_l_min -21
_diffrn_reflns_number 62597
_diffrn_reflns_theta_full 33.16
_diffrn_reflns_theta_max 33.16
_diffrn_reflns_theta_min 1.00
_exptl_absorpt_coefficient_mu 2.16
_exptl_absorpt_correction_T_max 0.8800
_exptl_absorpt_correction_T_min 0.6700
_exptl_absorpt_correction_type multi-scan
_exptl_absorpt_process_details SADABS
_exptl_crystal_colour yellow
_exptl_crystal_density_diffrn 2.016
_exptl_crystal_description prism
_exptl_crystal_F_000 1612.13
_exptl_crystal_size_max 0.32
_exptl_crystal_size_mid 0.16
_exptl_crystal_size_min 0.06
_refine_diff_density_max 0.67
_refine_diff_density_min -0.79
_refine_ls_goodness_of_fit_ref 1.25
_refine_ls_matrix_type full
_refine_ls_number_parameters 361
_refine_ls_number_reflns 9128
_refine_ls_number_restraints 0
_refine_ls_R_factor_all 0.038
_refine_ls_R_factor_gt 0.031
_refine_ls_shift/su_max 0.003
_refine_ls_structure_factor_coef F
_refine_ls_weighting_details '1/(\s^2^(F)+0.0005F^2^) '
_refine_ls_weighting_scheme sigma
_refine_ls_wR_factor_all 0.044
_refine_ls_wR_factor_ref 0.043
_reflns_number_gt 9135
_reflns_number_total 10269
_reflns_threshold_expression 'Inet > 1.0\s(Inet)'
_cod_data_source_file ic8004129_si_002_2.cif
_cod_data_source_block II
_cod_depositor_comments
;
 Changing the _atom_site_occupancy data item value from '.' to '1'
 for all fully occupied atom sites.

 Antanas Vaitkus,
 2017-02-19
;
_cod_original_sg_symbol_H-M 'P 21/c'
_cod_original_formula_sum 'C24 H28 Ag2 N4 O8 V2 '
_cod_database_code 4305418

loop_
_symmetry_equiv_pos_as_xyz
x,y,z
-x,-y,-z
-x,1/2+y,1/2-z
x,1/2-y,1/2+z

loop_
_atom_site_label
_atom_site_fract_x
_atom_site_fract_y
_atom_site_fract_z
_atom_site_U_iso_or_equiv
_atom_site_adp_type
_atom_site_calc_flag
_atom_site_refinement_flags
_atom_site_type_symbol
_atom_site_occupancy
Ag2 0.487760(12) 0.174135(10) 0.245144(13) 0.01379(9) Uani ? . Ag 1
Ag1 0.588881(12) 0.331330(11) 0.400315(13) 0.01806(9) Uani ? . Ag 1
N1 0.33176(13) 0.18835(11) 0.25318(13) 0.0122(8) Uani ? . N 1
N2 0.63657(14) 0.15968(11) 0.22338(14) 0.0136(9) Uani ? . N 1
N3 0.45337(13) 0.34438(12) 0.44346(14) 0.0152(9) Uani ? . N 1
N4 0.74918(14) 0.34671(12) 0.40316(14) 0.0148(9) Uani ? . N 1
C1 0.29094(15) 0.12114(13) 0.28744(16) 0.0137(9) Uani ? . C 1
C2 0.19115(15) 0.12323(14) 0.29017(16) 0.0141(10) Uani ? . C 1
C3 0.12703(15) 0.19754(14) 0.25645(16) 0.0134(9) Uani ? . C 1
C4 0.16929(15) 0.26721(13) 0.22328(15) 0.0136(9) Uani ? . C 1
C5 0.27119(15) 0.26074(13) 0.22313(15) 0.0125(9) Uani ? . C 1
C6 0.69823(16) 0.08940(14) 0.26252(17) 0.0164(10) Uani ? . C 1
C7 0.79626(16) 0.07682(13) 0.25543(17) 0.0152(10) Uani ? . C 1
C8 0.83375(15) 0.13825(13) 0.20685(15) 0.0122(9) Uani ? . C 1
C9 0.76915(15) 0.21177(13) 0.16616(16) 0.0138(10) Uani ? . C 1
C10 0.67272(15) 0.21975(13) 0.17707(15) 0.0129(9) Uani ? . C 1
C11 0.01750(16) 0.20242(15) 0.25874(18) 0.0179(11) Uani ? . C 1
C12 0.94099(15) 0.12851(14) 0.20008(16) 0.0143(10) Uani ? . C 1
C13 0.41971(15) 0.27282(14) 0.47639(15) 0.0137(10) Uani ? . C 1
C14 0.32752(16) 0.27207(14) 0.49544(16) 0.0144(9) Uani ? . C 1
C15 1.26549(15) 0.34700(14) 0.48029(16) 0.0141(10) Uani ? . C 1
C16 0.30256(17) 0.42118(14) 0.44958(18) 0.0184(11) Uani ? . C 1
C17 0.39550(16) 0.41759(14) 0.43139(17) 0.0172(11) Uani ? . C 1
C18 0.82347(15) 0.28334(14) 0.43513(16) 0.0146(10) Uani ? . C 1
C19 0.92838(15) 0.29413(14) 0.44260(16) 0.0144(10) Uani ? . C 1
C20 0.95876(14) 0.37407(14) 0.41490(15) 0.0133(10) Uani ? . C 1
C21 0.88040(16) 0.43904(14) 0.38153(17) 0.0173(10) Uani ? . C 1
C22 0.77803(17) 0.42378(14) 0.37673(18) 0.0179(10) Uani ? . C 1
C23 1.16241(16) 0.34395(14) 0.49678(17) 0.0166(10) Uani ? . C 1
C24 1.06774(15) 0.39143(14) 0.41326(16) 0.0139(9) Uani ? . C 1
V1 0.34149(2) -0.07406(2) 0.48111(3) 0.01002(16) Uani ? . V 1
V2 0.50928(2) -0.06231(2) 0.34359(3) 0.00963(15) Uani ? . V 1
O1 0.40826(11) -0.06329(9) 0.39537(12) 0.0151(8) Uani ? . O 1
O2 0.21134(11) -0.08802(10) 0.41544(12) 0.0194(8) Uani ? . O 1
O3 0.39044(13) -0.15928(10) 0.55596(12) 0.0186(8) Uani ? . O 1
O4 0.63826(11) -0.02427(9) 0.44126(11) 0.0134(7) Uani ? . O 1
O5 0.46902(11) 0.00266(10) 0.24314(11) 0.0162(7) Uani ? . O 1
O6 0.52521(12) -0.16026(9) 0.30539(12) 0.0151(7) Uani ? . O 1
H1 0.334 0.069 0.310 0.0242 Uiso ? . H 1
H2 0.166 0.074 0.316 0.0249 Uiso ? . H 1
H4 0.128 0.320 0.200 0.0233 Uiso ? . H 1
H5 0.300 0.310 0.201 0.0226 Uiso ? . H 1
H6 0.674 0.046 0.297 0.0272 Uiso ? . H 1
H7 0.838 0.026 0.285 0.0260 Uiso ? . H 1
H9 0.792 0.256 0.131 0.0248 Uiso ? . H 1
H10 0.630 0.271 0.150 0.0231 Uiso ? . H 1
H11a 0.027 0.200 0.329 0.0295 Uiso ? . H 1
H11b -0.015 0.257 0.229 0.0295 Uiso ? . H 1
H12a 0.973 0.074 0.230 0.0249 Uiso ? . H 1
H12b 0.930 0.130 0.129 0.0249 Uiso ? . H 1
H13 0.461 0.220 0.487 0.0239 Uiso ? . H 1
H14 0.306 0.220 0.519 0.0248 Uiso ? . H 1
H16 0.264 0.475 0.441 0.0293 Uiso ? . H 1
H17 0.420 0.469 0.409 0.0275 Uiso ? . H 1
H18 0.804 0.228 0.454 0.0252 Uiso ? . H 1
H19 0.979 0.247 0.467 0.0250 Uiso ? . H 1
H21 0.898 0.495 0.362 0.0275 Uiso ? . H 1
H22 0.725 0.470 0.354 0.0282 Uiso ? . H 1
H23a 1.142 0.284 0.497 0.0271 Uiso ? . H 1
H23b 1.176 0.370 0.562 0.0271 Uiso ? . H 1
H24a 1.065 0.374 0.347 0.0245 Uiso ? . H 1
H24b 1.082 0.453 0.423 0.0245 Uiso ? . H 1
O1w 0.99305(13) 0.45261(12) 0.12066(14) 0.0269(9) Uani ? . O 1
H1wa 0.926 0.441 0.101 0.0370 Uiso ? . H 1
H1wb 1.031 0.419 0.101 0.0370 Uiso ? . H 1
O2w 0.13245(15) 0.40927(12) 0.01295(15) 0.0304(10) Uani ? . O 1
H2wa 0.091 0.447 -0.029 0.0436 Uiso ? . H 1
H2wb 0.193 0.423 0.011 0.0436 Uiso ? . H 1

loop_
_atom_site_aniso_label
_atom_site_aniso_U_11
_atom_site_aniso_U_22
_atom_site_aniso_U_33
_atom_site_aniso_U_12
_atom_site_aniso_U_13
_atom_site_aniso_U_23
_atom_site_aniso_type_symbol
Ag2 0.00929(7) 0.01429(8) 0.02066(9) 0.00142(5) 0.00904(6) 0.00235(6) Ag
Ag1 0.01058(8) 0.02488(10) 0.02162(9) 0.00004(5) 0.00953(6) 0.00157(6) Ag
N1 0.0093(7) 0.0146(8) 0.0133(8) 0.0001(6) 0.0051(6) 0.0004(6) N
N2 0.0097(7) 0.0134(8) 0.0188(9) 0.0011(6) 0.0069(6) 0.0026(6) N
N3 0.0107(8) 0.0184(9) 0.0164(9) 0.0008(6) 0.0054(7) -0.0001(7) N
N4 0.0113(8) 0.0192(9) 0.0150(8) 0.0012(6) 0.0063(6) 0.0010(7) N
C1 0.0131(8) 0.0115(9) 0.0180(10) 0.0016(7) 0.0077(7) 0.0015(7) C
C2 0.0133(9) 0.0138(9) 0.0174(10) -0.0013(7) 0.0085(7) -0.0004(7) C
C3 0.0109(8) 0.0141(9) 0.0169(10) -0.0002(7) 0.0074(7) -0.0026(7) C
C4 0.0123(8) 0.0119(9) 0.0158(9) 0.0028(7) 0.0050(7) 0.0006(7) C
C5 0.0117(8) 0.0127(9) 0.0136(9) 0.0001(7) 0.0057(7) 0.0016(7) C
C6 0.0143(9) 0.0151(10) 0.0221(11) 0.0018(7) 0.0097(8) 0.0054(8) C
C7 0.0120(8) 0.0116(9) 0.0245(11) 0.0024(7) 0.0100(8) 0.0052(8) C
C8 0.0102(8) 0.0134(9) 0.0141(9) -0.0014(7) 0.0063(7) -0.0003(7) C
C9 0.0128(8) 0.0142(9) 0.0173(10) -0.0005(7) 0.0091(7) 0.0021(7) C
C10 0.0094(8) 0.0147(9) 0.0151(9) 0.0022(7) 0.0054(7) 0.0023(7) C
C11 0.0133(9) 0.0176(10) 0.0275(12) -0.0015(7) 0.0130(8) -0.0056(9) C
C12 0.0112(8) 0.0154(9) 0.0180(10) 0.0017(7) 0.0077(7) 0.0009(8) C
C13 0.0118(8) 0.0178(10) 0.0122(9) 0.0022(7) 0.0054(7) 0.0014(7) C
C14 0.0141(9) 0.0156(9) 0.0146(9) 0.0015(7) 0.0070(7) 0.0009(7) C
C15 0.0094(8) 0.0189(10) 0.0135(9) 0.0001(7) 0.0042(7) 0.0001(7) C
C16 0.0150(9) 0.0135(10) 0.0295(12) 0.0040(7) 0.0119(8) 0.0020(8) C
C17 0.0126(9) 0.0172(10) 0.0227(11) -0.0008(7) 0.0082(8) 0.0011(8) C
C18 0.0128(9) 0.0177(10) 0.0153(9) -0.0008(7) 0.0076(7) -0.0006(8) C
C19 0.0114(8) 0.0166(10) 0.0171(10) 0.0024(7) 0.0079(7) 0.0013(8) C
C20 0.0101(8) 0.0183(10) 0.0123(9) -0.0007(7) 0.0054(7) -0.0019(7) C
C21 0.0130(9) 0.0171(10) 0.0224(11) 0.0000(7) 0.0077(8) 0.0041(8) C
C22 0.0135(9) 0.0171(10) 0.0240(11) 0.0029(7) 0.0085(8) 0.0037(8) C
C23 0.0119(9) 0.0202(10) 0.0191(10) 0.0027(7) 0.0079(8) 0.0038(8) C
C24 0.0114(8) 0.0162(10) 0.0158(9) 0.0019(7) 0.0073(7) 0.0029(7) C
V1 0.00869(14) 0.01004(15) 0.01278(16) -0.00013(11) 0.00586(12) -0.00057(12) V
V2 0.01005(14) 0.00884(14) 0.01169(15) 0.00004(11) 0.00618(11) -0.00057(11) V
O1 0.0141(7) 0.0153(7) 0.0197(8) -0.0001(5) 0.0108(6) -0.0021(6) O
O2 0.0109(6) 0.0217(8) 0.0255(8) -0.0004(6) 0.0074(6) -0.0068(6) O
O3 0.0262(8) 0.0139(7) 0.0170(8) 0.0035(6) 0.0102(6) 0.0012(6) O
O4 0.0114(6) 0.0133(7) 0.0160(7) 0.0002(5) 0.0061(5) -0.0026(5) O
O5 0.0143(7) 0.0152(7) 0.0180(7) -0.0003(5) 0.0054(5) 0.0040(6) O
O6 0.0153(7) 0.0115(7) 0.0197(8) 0.0004(5) 0.0084(6) -0.0038(6) O
O1w 0.0150(7) 0.0323(10) 0.0337(10) -0.0069(7) 0.0103(7) -0.0040(8) O
O2w 0.0349(10) 0.0252(9) 0.0407(11) 0.0052(7) 0.0251(8) 0.0085(8) O

loop_
_atom_type_symbol
_atom_type_description
_atom_type_scat_dispersion_real
_atom_type_scat_dispersion_imag
_atom_type_scat_source
C ? 0.003 0.002 'International Tables Vol. IV Table 2.2B'
H ? 0.000 0.000 'International Tables Vol. IV Table 2.2B'
Ag ? -0.897 1.102 'International Tables Vol. IV Table 2.2B'
N ? 0.006 0.003 'International Tables Vol. IV Table 2.2B'
O ? 0.011 0.006 'International Tables Vol. IV Table 2.2B'
V ? 0.301 0.529 'International Tables Vol. IV Table 2.2B'

loop_
_geom_angle_atom_site_label_1
_geom_angle_atom_site_label_2
_geom_angle_atom_site_label_3
_geom_angle
_geom_angle_site_symmetry_1
_geom_angle_site_symmetry_2
_geom_angle_site_symmetry_3
_geom_angle_publ_flag
N1 Ag2 N2 175.30(7) ? ? ? ?
Ag2 Ag1 N3 95.14(5) ? ? ? ?
Ag2 Ag1 N4 103.96(5) ? ? ? ?
N3 Ag1 N4 160.36(7) ? ? ? ?
Ag2 N1 C1 119.54(13) ? ? ? ?
Ag2 N1 C5 123.25(13) ? ? ? ?
C1 N1 C5 117.19(16) ? ? ? ?
Ag2 N2 C6 118.86(13) ? ? ? ?
Ag2 N2 C10 123.26(13) ? ? ? ?
C6 N2 C10 117.80(17) ? ? ? ?
Ag1 N3 C13 118.04(14) ? ? ? ?
Ag1 N3 C17 124.10(14) ? ? ? ?
C13 N3 C17 117.62(18) ? ? ? ?
Ag1 N4 C18 122.50(14) ? ? ? ?
Ag1 N4 C22 119.58(14) ? ? ? ?
C18 N4 C22 117.85(17) ? ? ? ?
N1 C1 C2 123.19(18) ? ? ? ?
C1 C2 C3 119.65(18) ? ? ? ?
C2 C3 C4 117.42(17) ? ? ? ?
C2 C3 C11 121.18(18) ? ? ? ?
C4 C3 C11 121.39(18) ? ? ? ?
C3 C4 C5 119.85(18) ? ? ? ?
N1 C5 C4 122.68(18) ? ? ? ?
N2 C6 C7 122.50(19) ? ? ? ?
C6 C7 C8 120.06(18) ? ? ? ?
C7 C8 C9 117.30(17) ? ? ? ?
C7 C8 C12 121.83(18) ? ? ? ?
C9 C8 C12 120.85(17) ? ? ? ?
C8 C9 C10 119.10(18) ? ? ? ?
N2 C10 C9 123.23(18) ? ? ? ?
C3 C11 C12 114.10(17) ? ? 1_455 ?
C8 C12 C11 110.51(17) ? ? 1_655 ?
N3 C13 C14 122.53(19) ? ? ? ?
C13 C14 C15 120.16(19) ? ? 1_455 ?
C14 C15 C16 116.96(18) 1_655 ? 1_655 ?
C14 C15 C23 119.47(19) 1_655 ? ? ?
C16 C15 C23 123.57(19) 1_655 ? ? ?
C15 C16 C17 120.05(19) 1_455 ? ? ?
N3 C17 C16 122.62(20) ? ? ? ?
N4 C18 C19 122.95(19) ? ? ? ?
C18 C19 C20 119.45(18) ? ? ? ?
C19 C20 C21 116.78(17) ? ? ? ?
C19 C20 C24 124.10(18) ? ? ? ?
C21 C20 C24 119.01(19) ? ? ? ?
C20 C21 C22 120.56(19) ? ? ? ?
N4 C22 C21 122.40(19) ? ? ? ?
C15 C23 C24 113.78(17) ? ? ? ?
C20 C24 C23 114.92(17) ? ? ? ?
O1 V1 O2 110.61(8) ? ? ? ?
O1 V1 O3 109.13(7) ? ? ? ?
O1 V1 O4 109.88(7) ? ? 2_656 ?
O2 V1 O3 108.68(8) ? ? ? ?
O2 V1 O4 108.23(7) ? ? 2_656 ?
O3 V1 O4 110.30(7) ? ? 2_656 ?
O1 V2 O4 110.28(7) ? ? ? ?
O1 V2 O5 108.72(7) ? ? ? ?
O1 V2 O6 110.61(7) ? ? ? ?
O4 V2 O5 109.91(7) ? ? ? ?
O4 V2 O6 109.13(7) ? ? ? ?
O5 V2 O6 108.16(8) ? ? ? ?
V1 O1 V2 162.86(10) ? ? ? ?
V1 O4 V2 125.71(8) 2_656 ? ? ?

loop_
_geom_bond_atom_site_label_1
_geom_bond_atom_site_label_2
_geom_bond_distance
_geom_bond_site_symmetry_1
_geom_bond_site_symmetry_2
_geom_bond_publ_flag
Ag2 N1 2.1777(16) ? ? ?
Ag2 N2 2.1761(17) ? ? ?
Ag1 N3 2.1724(18) ? ? ?
Ag1 N4 2.1727(17) ? ? ?
N1 C1 1.351(3) ? ? ?
N1 C5 1.343(3) ? ? ?
N2 C6 1.338(3) ? ? ?
N2 C10 1.336(3) ? ? ?
N3 C13 1.344(3) ? ? ?
N3 C17 1.341(3) ? ? ?
N4 C18 1.339(3) ? ? ?
N4 C22 1.346(3) ? ? ?
C1 C2 1.371(3) ? ? ?
C1 H1 0.96 ? ? ?
C2 C3 1.395(3) ? ? ?
C2 H2 0.96 ? ? ?
C3 C4 1.383(3) ? ? ?
C3 C11 1.502(3) ? ? ?
C4 C5 1.388(3) ? ? ?
C4 H4 0.96 ? ? ?
C5 H5 0.96 ? ? ?
C6 C7 1.388(3) ? ? ?
C6 H6 0.96 ? ? ?
C7 C8 1.381(3) ? ? ?
C7 H7 0.96 ? ? ?
C8 C9 1.400(3) ? ? ?
C8 C12 1.505(3) ? ? ?
C9 C10 1.385(3) ? ? ?
C9 H9 0.96 ? ? ?
C10 H10 0.96 ? ? ?
C11 C12 1.533(3) ? 1_455 ?
C11 H11a 0.96 ? ? ?
C11 H11b 0.96 ? ? ?
C12 C11 1.533(3) 1_455 ? ?
C12 H12a 0.96 ? ? ?
C12 H12b 0.96 ? ? ?
C13 C14 1.384(3) ? ? ?
C13 H13 0.96 ? ? ?
C14 C15 1.388(3) ? 1_455 ?
C14 H14 0.96 ? ? ?
C15 C14 1.388(3) ? 1_655 ?
C15 C16 1.385(3) ? 1_655 ?
C15 C23 1.511(3) ? ? ?
C16 C15 1.385(3) ? 1_455 ?
C16 C17 1.388(3) ? ? ?
C16 H16 0.96 ? ? ?
C17 H17 0.96 ? ? ?
C18 C19 1.394(3) ? ? ?
C18 H18 0.96 ? ? ?
C19 C20 1.400(3) ? ? ?
C19 H19 0.96 ? ? ?
C20 C21 1.392(3) ? ? ?
C20 C24 1.513(3) ? ? ?
C21 C22 1.383(3) ? ? ?
C21 H21 0.96 ? ? ?
C22 H22 0.96 ? ? ?
C23 C24 1.530(3) ? ? ?
C23 H23a 0.96 ? ? ?
C23 H23b 0.96 ? ? ?
C24 H24a 0.96 ? ? ?
C24 H24b 0.96 ? ? ?
V1 O1 1.7973(14) ? ? ?
V1 O2 1.6398(14) ? ? ?
V1 O3 1.6433(15) ? ? ?
V1 O4 1.8207(14) ? 2_656 ?
V2 O1 1.8010(14) ? ? ?
V2 O4 1.8279(14) ? ? ?
V2 O5 1.6386(15) ? ? ?
V2 O6 1.6411(14) ? ? ?
O4 V1 1.8207(14) ? 2_656 ?
O1w H1wa 0.86 ? ? ?
O1w H1wb 0.86 ? ? ?
O2w H2wa 0.86 ? ? ?
O2w H2wb 0.86 ? ? ?

loop_
_geom_torsion_atom_site_label_1
_geom_torsion_atom_site_label_2
_geom_torsion_atom_site_label_3
_geom_torsion_atom_site_label_4
_geom_torsion
_geom_torsion_site_symmetry_1
_geom_torsion_site_symmetry_2
_geom_torsion_site_symmetry_3
_geom_torsion_site_symmetry_4
_geom_torsion_publ_flag
N4 Ag1 N3 C13 -113.8(2) ? ? ? ? ?
N4 Ag1 N3 C17 71.9(2) ? ? ? ? ?
N3 Ag1 N4 C18 104.8(2) ? ? ? ? ?
N3 Ag1 N4 C22 -71.9(2) ? ? ? ? ?
Ag2 N1 C1 C2 -176.7(3) ? ? ? ? ?
C5 N1 C1 C2 1.66(18) ? ? ? ? ?
Ag2 N1 C5 C4 176.3(3) ? ? ? ? ?
C1 N1 C5 C4 -2.00(18) ? ? ? ? ?
Ag2 N2 C6 C7 -177.5(3) ? ? ? ? ?
C10 N2 C6 C7 -0.78(19) ? ? ? ? ?
Ag2 N2 C10 C9 177.9(3) ? ? ? ? ?
C6 N2 C10 C9 1.26(19) ? ? ? ? ?
Ag1 N3 C13 C14 -173.1(3) ? ? ? ? ?
C17 N3 C13 C14 1.54(19) ? ? ? ? ?
Ag1 N3 C17 C16 173.0(3) ? ? ? ? ?
C13 N3 C17 C16 -1.27(19) ? ? ? ? ?
Ag1 N4 C18 C19 -176.4(3) ? ? ? ? ?
C22 N4 C18 C19 0.40(19) ? ? ? ? ?
Ag1 N4 C22 C21 176.9(3) ? ? ? ? ?
C18 N4 C22 C21 0.04(19) ? ? ? ? ?
N1 C1 C2 C3 -0.04(17) ? ? ? ? ?
C1 C2 C3 C4 -1.25(18) ? ? ? ? ?
C1 C2 C3 C11 -179.7(4) ? ? ? ? ?
C2 C3 C4 C5 0.92(18) ? ? ? ? ?
C11 C3 C4 C5 179.4(4) ? ? ? ? ?
C3 C4 C5 N1 0.74(17) ? ? ? ? ?
N2 C6 C7 C8 0.22(17) ? ? ? ? ?
C6 C7 C8 C9 -0.09(19) ? ? ? ? ?
C6 C7 C8 C12 178.2(4) ? ? ? ? ?
C7 C8 C9 C10 0.53(18) ? ? ? ? ?
C12 C8 C9 C10 -177.8(4) ? ? ? ? ?
C8 C9 C10 N2 -1.16(17) ? ? ? ? ?
N4 C18 C19 C20 -0.60(17) ? ? ? ? ?
C18 C19 C20 C21 0.35(19) ? ? ? ? ?
C18 C19 C20 C24 -175.9(4) ? ? ? ? ?
C19 C20 C21 C22 0.07(19) ? ? ? ? ?
C24 C20 C21 C22 176.5(4) ? ? ? ? ?
C19 C20 C24 C23 -34.4(2) ? ? ? ? ?
C21 C20 C24 C23 149.5(4) ? ? ? ? ?
C20 C21 C22 N4 -0.27(17) ? ? ? ? ?
C15 C23 C24 C20 167.9(4) ? ? ? ? ?
O2 V1 O1 V2 -158.25(17) ? ? ? ? ?
O3 V1 O1 V2 -38.74(10) ? ? ? ? ?
O4 V2 O1 V1 -36.23(8) ? ? ? ? ?
O5 V2 O1 V1 -156.79(17) ? ? ? ? ?
O6 V2 O1 V1 84.58(13) ? ? ? ? ?
